data_4123980
loop_
_publ_author_name
'Churchill, M.R.'
'Wormald, J.'

_publ_section_title
;
 Crystal structure and molecular geometry of octadecacarbonylhexaruthenium
 dihydride
;
_journal_name_full 'Journal of the American Chemical Society'
_journal_page_first 5670
_journal_page_last 5677
_journal_volume 93
_journal_year 1971
_chemical_formula_sum 'C18 H2 O18 Ru6'
_chemical_name_systematic 'H2 Ru6 (C O)18'
_space_group_IT_number 14
_symmetry_space_group_name_Hall '-P 2ybc'
_symmetry_space_group_name_H-M 'P 1 21/c 1'
_cell_angle_alpha 90
_cell_angle_beta 120.58
_cell_angle_gamma 90
_cell_formula_units_Z 4
_cell_length_a 16.627
_cell_length_b 9.582
_cell_length_c 19.446
_cell_volume 2667.245
_citation_journal_id_ASTM JACSAT
_cod_data_source_file Churchill_JACSAT_1971_1364.cif
_cod_data_source_block C18H2O18Ru6
_cod_database_code 4123980

loop_
_symmetry_equiv_pos_as_xyz
x,y,z
-x,y+1/2,-z+1/2
-x,-y,-z
x,-y-1/2,z-1/2

loop_
_atom_site_label
_atom_site_type_symbol
_atom_site_fract_x
_atom_site_fract_y
_atom_site_fract_z
_atom_site_occupancy
_atom_site_U_iso_or_equiv
Ru1 Ru -0.03021 -0.13936 0.56415 1 0.0
O15 O-2 0.5429 0.1881 0.7018 1 0.0
C10 C+2 0.6073 0.8023 0.6243 1 0.0
O16 O-2 0.4032 0.4069 0.6848 1 0.0
C13 C+2 0.7038 0.3329 0.6584 1 0.0
O5 O-2 -0.0774 0.4321 0.4991 1 0.0
O18 O-2 0.43 0.8173 0.646 1 0.0
O8 O-2 0.2285 -0.0923 0.4612 1 0.0
O4 O-2 -0.0449 0.203 0.6963 1 0.0
O13 O-2 0.7807 0.3112 0.7042 1 0.0
C5 C+2 -0.0439 0.3278 0.524 1 0.0
O14 O-2 0.5798 0.0743 0.5078 1 0.0
C1 C+2 0.0382 -0.3012 0.6272 1 0.0
C8 C+2 0.1906 -0.0709 0.4955 1 0.0
O6 O-2 0.3968 0.3548 0.4375 1 0.0
O11 O-2 0.6484 0.825 0.4589 1 0.0
Ru6 Ru 0.43167 0.5515 0.55968 1 0.0
Ru4 Ru 0.60321 0.64517 0.56249 1 0.0
C3 C+2 -0.0664 -0.1089 0.6418 1 0.0
O2 O-2 -0.1967 -0.3231 0.4661 1 0.0
O17 O-2 0.222 0.5889 0.456 1 0.0
O7 O-2 0.3117 0.0958 0.6912 1 0.0
Ru3 Ru 0.14002 -0.0516 0.56372 1 0.0
C16 C+2 0.4231 0.8175 0.4675 1 0.0
C7 C+2 0.2465 0.0487 0.6419 1 0.0
C18 C+2 0.4389 0.7222 0.6158 1 0.0
C12 C+2 0.7306 0.6201 0.6379 1 0.0
C2 C+2 -0.1369 -0.2501 0.4962 1 0.0
O1 O-2 0.0699 -0.4011 0.6626 1 0.0
C11 C+2 0.6277 0.7538 0.4945 1 0.0
Ru2 Ru 0.01932 0.15907 0.57755 1 0.0
C14 C+2 0.5769 0.1825 0.5324 1 0.0
Ru5 Ru 0.5747 0.34712 0.58234 1 0.0
C17 C+2 0.3038 0.5721 0.4896 1 0.0
C9 C+2 0.2008 -0.2175 0.6626 1 0.0
C15 C+2 0.5547 0.2495 0.6577 1 0.0
O12 O-2 0.8098 0.6139 0.6787 1 0.0
C6 C+2 0.1247 0.262 0.6515 1 0.0
C4 C+2 -0.0228 0.1758 0.6523 1 0.0
O3 O-2 -0.0976 -0.0956 0.6831 1 0.0
O10 O-2 0.6155 0.8977 0.659 1 0.0
O9 O-2 0.2432 -0.3131 0.6535 1 0.0
